data_4100333
_journal_name_full 'Journal of the American Chemical Society'
_journal_year 2005
_chemical_formula_sum 'C28 H29 N O4 S'
_chemical_formula_weight 475.58
_space_group_IT_number 2
_symmetry_cell_setting triclinic
_symmetry_space_group_name_Hall '-P 1'
_symmetry_space_group_name_H-M 'P -1'
_cell_angle_alpha 99.668(10)
_cell_angle_beta 97.413(13)
_cell_angle_gamma 97.840(9)
_cell_formula_units_Z 2
_cell_length_a 9.0609(16)
_cell_length_b 10.806(2)
_cell_length_c 13.188(4)
_cell_measurement_temperature 150(2)
_cell_volume 1245.7(5)
_diffrn_ambient_temperature 150(2)
_exptl_crystal_density_diffrn 1.268
_cod_depositor_comments
;
The following automatic conversions were performed:
'_symmetry_cell_setting' value 'Triclinic' changed to 'triclinic'
according to '/home/saulius/struct/CIF-dictionaries/cif_core.dic'
dictionary named 'cif_core.dic' version 2.4.1 from 2010-06-29.

Automatic conversion script
Id: cif_fix_enum 1527 2010-12-29 10:47:43Z saulius 
;
_cod_database_code 4100333

loop_
_symmetry_equiv_pos_as_xyz
'x, y, z'
'-x, -y, -z'

loop_
_atom_site_label
_atom_site_type_symbol
_atom_site_fract_x
_atom_site_fract_y
_atom_site_fract_z
_atom_site_U_iso_or_equiv
_atom_site_adp_type
_atom_site_occupancy
_atom_site_symmetry_multiplicity
_atom_site_calc_flag
_atom_site_refinement_flags
_atom_site_disorder_assembly
_atom_site_disorder_group
S62 S 0.72560(6) 0.31662(5) 0.95473(5) 0.03952(19) Uani 1 1 d . . .
O31 O 0.74578(16) 0.45381(13) 0.67521(13) 0.0361(4) Uani 1 1 d . . .
O32 O 0.84318(15) 0.34530(13) 0.54487(12) 0.0320(4) Uani 1 1 d . . .
O51 O 1.34261(16) 0.35170(14) 0.95595(14) 0.0415(4) Uani 1 1 d . . .
O52 O 1.28724(16) 0.44458(14) 0.81905(14) 0.0395(4) Uani 1 1 d . . .
N2 N 0.87128(18) 0.20998(14) 0.72424(15) 0.0272(4) Uani 1 1 d . . .
C1 C 0.9418(2) 0.11428(17) 0.71563(17) 0.0267(5) Uani 1 1 d . . .
C3 C 0.9478(2) 0.33601(17) 0.71533(18) 0.0276(5) Uani 1 1 d . . .
H3 H 1.0417 0.3285 0.6840 0.033 Uiso 1 1 calc R . .
C4 C 0.9841(2) 0.42240(17) 0.82323(18) 0.0309(5) Uani 1 1 d . . .
H4A H 1.0341 0.5074 0.8166 0.037 Uiso 1 1 calc R . .
H4B H 0.8889 0.4330 0.8505 0.037 Uiso 1 1 calc R . .
C5 C 1.0850(2) 0.36967(17) 0.89956(18) 0.0312(5) Uani 1 1 d . . .
C6 C 1.0387(2) 0.30204(19) 0.97000(19) 0.0330(5) Uani 1 1 d . . .
H6 H 1.1180 0.2743 1.0102 0.040 Uiso 1 1 calc R . .
C31 C 0.8335(2) 0.38701(16) 0.64409(17) 0.0267(5) Uani 1 1 d . . .
C33 C 0.7391(2) 0.3765(2) 0.45951(19) 0.0356(5) Uani 1 1 d . . .
C34 C 0.7930(3) 0.3130(3) 0.3631(2) 0.0603(8) Uani 1 1 d . . .
H34A H 0.8988 0.3484 0.3640 0.090 Uiso 1 1 calc R . .
H34B H 0.7314 0.3281 0.3010 0.090 Uiso 1 1 calc R . .
H34C H 0.7838 0.2213 0.3617 0.090 Uiso 1 1 calc R . .
C35 C 0.5793(3) 0.3182(2) 0.4638(2) 0.0501(7) Uani 1 1 d . . .
H35A H 0.5746 0.2270 0.4634 0.075 Uiso 1 1 calc R . .
H35B H 0.5123 0.3307 0.4032 0.075 Uiso 1 1 calc R . .
H35C H 0.5475 0.3591 0.5277 0.075 Uiso 1 1 calc R . .
C36 C 0.7602(3) 0.5202(2) 0.4671(2) 0.0450(6) Uani 1 1 d . . .
H36A H 0.7163 0.5587 0.5264 0.067 Uiso 1 1 calc R . .
H36B H 0.7098 0.5401 0.4029 0.067 Uiso 1 1 calc R . .
H36C H 0.8681 0.5541 0.4768 0.067 Uiso 1 1 calc R . .
C51 C 1.2499(2) 0.38660(19) 0.89707(19) 0.0347(5) Uani 1 1 d . . .
C53 C 1.4467(2) 0.4629(2) 0.8117(2) 0.0481(7) Uani 1 1 d . . .
H53A H 1.5040 0.5102 0.8782 0.072 Uiso 1 1 calc R . .
H53B H 1.4648 0.5109 0.7565 0.072 Uiso 1 1 calc R . .
H53C H 1.4791 0.3799 0.7954 0.072 Uiso 1 1 calc R . .
C61 C 0.8910(2) 0.2638(2) 0.99586(19) 0.0357(5) Uani 1 1 d . . .
C63 C 0.6253(3) 0.2245(2) 1.0223(2) 0.0457(6) Uani 1 1 d . . .
H63 H 0.5204 0.2218 1.0239 0.055 Uiso 1 1 calc R . .
C64 C 0.7119(3) 0.1552(3) 1.0738(2) 0.0523(7) Uani 1 1 d . . .
H64 H 0.6740 0.0978 1.1151 0.063 Uiso 1 1 calc R . .
C65 C 0.8633(3) 0.1770(2) 1.0599(2) 0.0441(6) Uani 1 1 d . . .
H65 H 0.9390 0.1364 1.0912 0.053 Uiso 1 1 calc R . .
C111 C 1.0977(2) 0.11359(17) 0.68829(19) 0.0310(5) Uani 1 1 d . . .
C112 C 1.2136(2) 0.09718(18) 0.7627(2) 0.0356(5) Uani 1 1 d . . .
H112 H 1.1933 0.0862 0.8298 0.043 Uiso 1 1 calc R . .
C113 C 1.3581(2) 0.0967(2) 0.7396(2) 0.0446(6) Uani 1 1 d . . .
H113 H 1.4368 0.0870 0.7912 0.054 Uiso 1 1 calc R . .
C114 C 1.3884(3) 0.1102(2) 0.6413(2) 0.0516(7) Uani 1 1 d . . .
H114 H 1.4874 0.1088 0.6251 0.062 Uiso 1 1 calc R . .
C115 C 1.2738(3) 0.1258(2) 0.5672(2) 0.0489(7) Uani 1 1 d . . .
H115 H 1.2943 0.1353 0.4999 0.059 Uiso 1 1 calc R . .
C116 C 1.1288(3) 0.1277(2) 0.5901(2) 0.0381(6) Uani 1 1 d . . .
H116 H 1.0508 0.1387 0.5385 0.046 Uiso 1 1 calc R . .
C121 C 0.8630(2) -0.00661(17) 0.73772(18) 0.0276(5) Uani 1 1 d . . .
C122 C 0.9074(2) -0.12284(18) 0.7032(2) 0.0355(5) Uani 1 1 d . . .
H122 H 0.9876 -0.1262 0.6635 0.043 Uiso 1 1 calc R . .
C123 C 0.8347(3) -0.23396(19) 0.7267(2) 0.0420(6) Uani 1 1 d . . .
H123 H 0.8641 -0.3131 0.7015 0.050 Uiso 1 1 calc R . .
C124 C 0.7215(3) -0.2304(2) 0.7856(2) 0.0448(6) Uani 1 1 d . . .
H124 H 0.6736 -0.3064 0.8025 0.054 Uiso 1 1 calc R . .
C125 C 0.6766(3) -0.1150(2) 0.8206(2) 0.0502(7) Uani 1 1 d . . .
H125 H 0.5977 -0.1121 0.8615 0.060 Uiso 1 1 calc R . .
C126 C 0.7462(2) -0.0046(2) 0.7962(2) 0.0406(6) Uani 1 1 d . . .
H126 H 0.7139 0.0738 0.8197 0.049 Uiso 1 1 calc R . .

loop_
_atom_site_aniso_label
_atom_site_aniso_U_11
_atom_site_aniso_U_22
_atom_site_aniso_U_33
_atom_site_aniso_U_23
_atom_site_aniso_U_13
_atom_site_aniso_U_12
S62 0.0404(3) 0.0403(3) 0.0406(4) 0.0128(3) 0.0053(3) 0.0108(2)
O31 0.0436(9) 0.0341(8) 0.0324(10) 0.0053(7) 0.0038(7) 0.0157(6)
O32 0.0339(8) 0.0379(8) 0.0258(9) 0.0071(7) 0.0018(7) 0.0131(6)
O51 0.0375(9) 0.0443(9) 0.0407(11) 0.0150(8) -0.0056(8) 0.0020(7)
O52 0.0329(8) 0.0440(8) 0.0392(11) 0.0161(8) -0.0031(7) -0.0042(6)
N2 0.0285(9) 0.0232(8) 0.0293(11) 0.0073(7) 0.0004(8) 0.0028(6)
C1 0.0279(11) 0.0254(9) 0.0254(13) 0.0058(9) -0.0004(9) 0.0028(7)
C3 0.0302(11) 0.0217(9) 0.0310(13) 0.0081(9) 0.0019(9) 0.0028(7)
C4 0.0375(12) 0.0228(9) 0.0297(13) 0.0046(9) -0.0007(10) 0.0019(8)
C5 0.0360(12) 0.0243(10) 0.0301(14) 0.0034(9) -0.0022(10) 0.0021(8)
C6 0.0363(12) 0.0305(10) 0.0291(14) 0.0051(10) -0.0042(10) 0.0040(8)
C31 0.0307(11) 0.0204(9) 0.0279(13) 0.0056(9) 0.0027(9) 0.0005(7)
C33 0.0355(12) 0.0468(12) 0.0258(14) 0.0077(11) -0.0005(10) 0.0158(9)
C34 0.073(2) 0.0839(19) 0.0282(17) 0.0043(15) 0.0030(14) 0.0403(15)
C35 0.0411(14) 0.0594(15) 0.0429(18) 0.0050(13) -0.0065(12) 0.0028(11)
C36 0.0492(14) 0.0483(13) 0.0419(17) 0.0214(13) 0.0015(12) 0.0127(10)
C51 0.0387(12) 0.0295(10) 0.0320(15) 0.0077(10) -0.0045(11) -0.0015(9)
C53 0.0332(13) 0.0585(14) 0.0497(19) 0.0224(14) -0.0037(12) -0.0080(10)
C61 0.0410(13) 0.0356(11) 0.0296(15) 0.0081(10) -0.0006(10) 0.0063(9)
C63 0.0378(13) 0.0580(14) 0.0465(18) 0.0184(13) 0.0103(12) 0.0119(11)
C64 0.0493(15) 0.0652(16) 0.052(2) 0.0318(15) 0.0140(14) 0.0120(12)
C65 0.0410(14) 0.0572(14) 0.0393(17) 0.0238(13) 0.0057(12) 0.0084(10)
C111 0.0338(12) 0.0217(9) 0.0387(15) 0.0070(9) 0.0079(10) 0.0046(8)
C112 0.0357(13) 0.0340(11) 0.0395(15) 0.0124(11) 0.0058(11) 0.0073(9)
C113 0.0315(13) 0.0487(13) 0.0571(19) 0.0188(13) 0.0040(12) 0.0103(10)
C114 0.0361(14) 0.0577(15) 0.068(2) 0.0188(15) 0.0190(14) 0.0125(11)
C115 0.0460(15) 0.0592(15) 0.0461(18) 0.0145(13) 0.0176(13) 0.0097(11)
C116 0.0393(14) 0.0393(12) 0.0367(16) 0.0090(11) 0.0066(11) 0.0068(9)
C121 0.0293(11) 0.0243(10) 0.0281(13) 0.0067(9) -0.0008(9) 0.0029(7)
C122 0.0422(13) 0.0287(11) 0.0353(15) 0.0056(10) 0.0045(11) 0.0064(9)
C123 0.0531(15) 0.0223(10) 0.0464(18) 0.0056(10) -0.0024(12) 0.0029(9)
C124 0.0429(14) 0.0306(11) 0.0556(19) 0.0154(12) -0.0051(13) -0.0092(9)
C125 0.0392(14) 0.0444(13) 0.070(2) 0.0194(14) 0.0177(13) -0.0006(10)
C126 0.0354(13) 0.0303(11) 0.0586(19) 0.0123(11) 0.0124(12) 0.0040(9)

loop_
_geom_bond_atom_site_label_1
_geom_bond_atom_site_label_2
_geom_bond_distance
_geom_bond_site_symmetry_2
_geom_bond_publ_flag
S62 C63 1.695(2) . ?
S62 C61 1.730(2) . ?
O31 C31 1.209(2) . ?
O32 C31 1.329(3) . ?
O32 C33 1.487(3) . ?
O51 C51 1.211(3) . ?
O52 C51 1.347(3) . ?
O52 C53 1.449(3) . ?
N2 C1 1.285(2) . ?
N2 C3 1.472(2) . ?
C1 C121 1.493(2) . ?
C1 C111 1.503(3) . ?
C3 C31 1.529(3) . ?
C3 C4 1.534(3) . ?
C3 H3 1.0000 . ?
C4 C5 1.507(3) . ?
C4 H4A 0.9900 . ?
C4 H4B 0.9900 . ?
C5 C6 1.348(3) . ?
C5 C51 1.486(3) . ?
C6 C61 1.447(3) . ?
C6 H6 0.9500 . ?
C33 C35 1.510(3) . ?
C33 C34 1.512(4) . ?
C33 C36 1.522(3) . ?
C34 H34A 0.9800 . ?
C34 H34B 0.9800 . ?
C34 H34C 0.9800 . ?
C35 H35A 0.9800 . ?
C35 H35B 0.9800 . ?
C35 H35C 0.9800 . ?
C36 H36A 0.9800 . ?
C36 H36B 0.9800 . ?
C36 H36C 0.9800 . ?
C53 H53A 0.9800 . ?
C53 H53B 0.9800 . ?
C53 H53C 0.9800 . ?
C61 C65 1.383(3) . ?
C63 C64 1.354(3) . ?
C63 H63 0.9500 . ?
C64 C65 1.400(3) . ?
C64 H64 0.9500 . ?
C65 H65 0.9500 . ?
C111 C116 1.389(3) . ?
C111 C112 1.393(3) . ?
C112 C113 1.382(3) . ?
C112 H112 0.9500 . ?
C113 C114 1.386(4) . ?
C113 H113 0.9500 . ?
C114 C115 1.380(4) . ?
C114 H114 0.9500 . ?
C115 C116 1.387(3) . ?
C115 H115 0.9500 . ?
C116 H116 0.9500 . ?
C121 C126 1.388(3) . ?
C121 C122 1.393(3) . ?
C122 C123 1.391(3) . ?
C122 H122 0.9500 . ?
C123 C124 1.366(3) . ?
C123 H123 0.9500 . ?
C124 C125 1.388(4) . ?
C124 H124 0.9500 . ?
C125 C126 1.378(3) . ?
C125 H125 0.9500 . ?
C126 H126 0.9500 . ?
